data_1559885
loop_
_publ_author_name
'Xu, Wei-Tao'
'Luo, Yang'
'Zhao, Wei-Wei'
'Liu, Ming'
'Luo, Guang-Yan'
'Fan, Ying'
'Lin, Rui-Lian'
'Tao, Zhu'
'Xiao, Xin'
'Liu, Jing-Xin'

_publ_section_title
;
 Detecting Pesticide Dodine by Displacement of Fluorescent Acridine from
 Cucurbit[10]uril Macrocycle
;
_journal_name_full 'Journal of Agricultural and Food Chemistry'
_journal_paper_doi 10.1021/acs.jafc.0c05577
_journal_year 2020
_chemical_formula_moiety '0.063(Cl4 Zn), 0.031(C60 H60 N40 O20), 0.063(C13 H10 N)'
_chemical_formula_sum 'C H Cd Cl N O Zn0.02'
_chemical_formula_weight 191.90
_space_group_crystal_system monoclinic
_space_group_IT_number 12
_space_group_name_Hall '-C 2y'
_space_group_name_H-M_alt 'C 1 2/m 1'
_atom_sites_solution_hydrogens geom
_audit_creation_date 2020-06-14
_audit_creation_method
;
Olex2 1.3-alpha
(compiled 2020.02.04 svn.rd84adfe8 for OlexSys, GUI svn.r6032)
;
_cell_angle_alpha 90
_cell_angle_beta 124.290(4)
_cell_angle_gamma 90
_cell_formula_units_Z 2
_cell_length_a 26.767(4)
_cell_length_b 15.402(3)
_cell_length_c 20.763(6)
_cell_measurement_reflns_used 9917
_cell_measurement_temperature 273.15
_cell_measurement_theta_max 25.279
_cell_measurement_theta_min 2.288
_cell_volume 7072(3)
_computing_cell_refinement 'SAINT V8.40A (Bruker, 2019)'
_computing_data_reduction 'SAINT V8.40A (Bruker, 2019)'
_computing_molecular_graphics 'Olex2 1.3-alpha (Dolomanov et al., 2009)'
_computing_publication_material 'Olex2 1.3-alpha (Dolomanov et al., 2009)'
_computing_structure_refinement 'SHELXL 2018/3 (Sheldrick, 2015)'
_diffrn_ambient_temperature 273.15
_diffrn_detector 'Bruker APEX2 area detector'
_diffrn_detector_area_resol_mean 7.9
_diffrn_detector_type 'CCD area detector'
_diffrn_measured_fraction_theta_full 0.999
_diffrn_measured_fraction_theta_max 0.997
_diffrn_measurement_device 'three-circle diffractometer'
_diffrn_measurement_device_type 'Bruker P4'
_diffrn_measurement_method '\w and \f scans'
_diffrn_radiation_monochromator 'mirror optics'
_diffrn_radiation_probe x-ray
_diffrn_radiation_type MoK\a
_diffrn_radiation_wavelength 0.71073
_diffrn_reflns_av_R_equivalents 0.0528
_diffrn_reflns_av_unetI/netI 0.0299
_diffrn_reflns_Laue_measured_fraction_full 0.999
_diffrn_reflns_Laue_measured_fraction_max 0.997
_diffrn_reflns_limit_h_max 33
_diffrn_reflns_limit_h_min -33
_diffrn_reflns_limit_k_max 19
_diffrn_reflns_limit_k_min -19
_diffrn_reflns_limit_l_max 25
_diffrn_reflns_limit_l_min -25
_diffrn_reflns_number 69148
_diffrn_reflns_point_group_measured_fraction_full 0.999
_diffrn_reflns_point_group_measured_fraction_max 0.997
_diffrn_reflns_theta_full 25.242
_diffrn_reflns_theta_max 26.422
_diffrn_reflns_theta_min 2.025
_diffrn_source 'microfocus sealed X-ray tube'
_diffrn_source_current 1.4
_diffrn_source_power 0.07
_diffrn_source_type 'Incoatec I\ms'
_diffrn_source_voltage 50.0
_exptl_absorpt_coefficient_mu 5.442
_exptl_absorpt_correction_T_max 0.7454
_exptl_absorpt_correction_T_min 0.6540
_exptl_absorpt_correction_type multi-scan
_exptl_absorpt_process_details
;
SADABS-2016/2 (Bruker,2016/2) was used for absorption correction.
wR2(int) was 0.1099 before and 0.0617 after correction.
The Ratio of minimum to maximum transmission is 0.8774.
The \l/2 correction factor is Not present.
;
_exptl_crystal_colour colourless
_exptl_crystal_colour_primary colourless
_exptl_crystal_density_diffrn 1.144
_exptl_crystal_description block
_exptl_crystal_F_000 5598
_exptl_crystal_size_max 0.23
_exptl_crystal_size_mid 0.22
_exptl_crystal_size_min 0.19
_refine_diff_density_max 0.490
_refine_diff_density_min -1.284
_refine_diff_density_rms 0.090
_refine_ls_extinction_method none
_refine_ls_goodness_of_fit_ref 1.087
_refine_ls_hydrogen_treatment constr
_refine_ls_matrix_type full
_refine_ls_number_parameters 411
_refine_ls_number_reflns 7540
_refine_ls_number_restraints 227
_refine_ls_restrained_S_all 1.076
_refine_ls_R_factor_all 0.1003
_refine_ls_R_factor_gt 0.0801
_refine_ls_shift/su_max 0.001
_refine_ls_shift/su_mean 0.000
_refine_ls_structure_factor_coef Fsqd
_refine_ls_weighting_details 'w=1/[\s^2^(Fo^2^)+(0.1813P)^2^+8.3999P] where P=(Fo^2^+2Fc^2^)/3'
_refine_ls_weighting_scheme calc
_refine_ls_wR_factor_gt 0.2768
_refine_ls_wR_factor_ref 0.3001
_reflns_Friedel_coverage 0.000
_reflns_number_gt 5259
_reflns_number_total 7540
_reflns_threshold_expression 'I > 2\s(I)'
_cod_data_source_file jf0c05577_si_002.cif
_cod_data_source_block b_sq
_cod_database_code 1559885
_shelx_shelxl_version_number 2018/3
_shelx_space_group_comment
;
The symmetry employed for this shelxl refinement is uniquely defined
by the following loop, which should always be used as a source of
symmetry information in preference to the above space-group names.
They are only intended as comments.
;
_shelx_estimated_absorpt_t_max 0.424
_shelx_estimated_absorpt_t_min 0.367
_olex2_refinement_description
;
1. Fixed Uiso
 At 1.2 times of:
  All C(H) groups, All C(H,H) groups, All N(H) groups
2. Restrained distances
 C29-C28 \\sim C33-C28 \\sim C32-C33 \\sim C32-C31 \\sim C30-C31 \\sim C30-C29
 with sigma of 0.001
 C31-C28 \\sim C33-C30 \\sim C29-C32
 with sigma of 0.01
3. Restrained planarity
 N11, C21, C22, C23, C24, C25, C26, C27, C28, C29, C30, C31, C32, C33
 with sigma of 0.001
4. Uiso/Uaniso restraints and constraints
Uanis(C32) \\sim Ueq: with sigma of 0.01 and sigma for terminal atoms of 0.02
Uanis(C32) \\sim Ueq, Uanis(C26) \\sim Ueq, Uanis(C21) \\sim Ueq, Uanis(C25)
\\sim Ueq, Uanis(C22) \\sim Ueq, Uanis(C24) \\sim Ueq, Uanis(N11) \\sim Ueq,
Uanis(C23) \\sim Ueq, Uanis(C27) \\sim Ueq, Uanis(C29) \\sim Ueq, Uanis(C28)
\\sim Ueq, Uanis(C30) \\sim Ueq, Uanis(C33) \\sim Ueq, Uanis(C31) \\sim Ueq, :
with sigma of 0.05 and sigma for terminal atoms of 0.1
5. Rigid body (RIGU) restrains
 H22, H21, N11, H11A, C21, C22, C23, H23, C24, C25, C26, H26, C27, H27, C28,
 C29, C30, H30, C31, H31, C32, H32, C33, H33
 with sigma for 1-2 distances of 0.001 and sigma for 1-3 distances of 0.001
6. Others
 Fixed Sof: C26(0.5) H26(0.5) C21(0.5) H21(0.5) C22(0.5) H22(0.5) C23(0.5)
 H23(0.5) C24(0.5) C25(0.5) N11(0.5) H11A(0.5) C29(0.5) C28(0.5) C27(0.5)
 H27(0.5) C30(0.5) H30(0.5) C31(0.5) H31(0.5) C32(0.5) H32(0.5) C33(0.5)
 H33(0.5)
7.a Ternary CH refined with riding coordinates:
 C2(H2), C3(H3), C6(H6), C7(H7), C10(H10), C11(H11), C14(H14), C15(H15),
 C18(H18), C19(H19)
7.b Secondary CH2 refined with riding coordinates:
 C4(H4A,H4B), C8(H8A,H8B), C12(H12A,H12B), C16(H16A,H16B), C20(H20A,H20B)
7.c Aromatic/amide H refined with riding coordinates:
 C26(H26), C21(H21), C22(H22), C23(H23), N11(H11A), C27(H27), C30(H30),
 C31(H31), C32(H32), C33(H33)
7.d Naphthalene refined as free rotating group:
 C26(C21,C22,C23,C24,C25,N11,C29,C28,C27)
;
_olex2_submission_special_instructions 'No special instructions were received'

loop_
_space_group_symop_operation_xyz
'x, y, z'
'-x, y, -z'
'x+1/2, y+1/2, z'
'-x+1/2, y+1/2, -z'
'-x, -y, -z'
'x, -y, z'
'-x+1/2, -y+1/2, -z'
'x+1/2, -y+1/2, z'

loop_
_atom_site_label
_atom_site_type_symbol
_atom_site_fract_x
_atom_site_fract_y
_atom_site_fract_z
_atom_site_U_iso_or_equiv
_atom_site_adp_type
_atom_site_occupancy
_atom_site_site_symmetry_order
_atom_site_calc_flag
_atom_site_refinement_flags_posn
_atom_site_refinement_flags_adp
_atom_site_refinement_flags_occupancy
_atom_site_disorder_assembly
_atom_site_disorder_group
Zn01 Zn 0.500000 0.75375(5) 0.000000 0.0800(3) Uani 1 2 d S T P . .
Cl02 Cl 0.51358(6) 0.83672(9) 0.09382(8) 0.0898(4) Uani 1 1 d . . . . .
Cl03 Cl 0.42111(6) 0.67030(9) -0.04364(8) 0.0873(4) Uani 1 1 d . . . . .
O1 O 0.74135(15) 0.69589(19) 0.9230(2) 0.0751(8) Uani 1 1 d . . . . .
O2 O 0.80544(16) 0.6957(2) 0.8074(2) 0.0849(9) Uani 1 1 d . . . . .
O3 O 0.74476(18) 0.6976(2) 0.5839(2) 0.0905(11) Uani 1 1 d . . . . .
O4 O 0.59828(19) 0.7004(2) 0.3363(2) 0.0969(12) Uani 1 1 d . . . . .
O5 O 0.41874(17) 0.6981(2) 0.1385(2) 0.0845(9) Uani 1 1 d . . . . .
N1 N 0.73134(17) 0.5789(2) 0.9836(2) 0.0702(9) Uani 1 1 d . . . . .
N2 N 0.80568(17) 0.5784(2) 0.9656(3) 0.0722(10) Uani 1 1 d . . . . .
N3 N 0.84882(17) 0.5788(2) 0.8903(2) 0.0675(9) Uani 1 1 d . . . . .
N4 N 0.84463(18) 0.5791(2) 0.7806(2) 0.0696(9) Uani 1 1 d . . . . .
N5 N 0.80573(19) 0.5786(2) 0.6442(2) 0.0753(10) Uani 1 1 d . . . . .
N6 N 0.7418(2) 0.5780(2) 0.5153(2) 0.0800(11) Uani 1 1 d . . . . .
N7 N 0.65814(18) 0.5789(2) 0.3802(2) 0.0745(10) Uani 1 1 d . . . . .
N8 N 0.57444(17) 0.5788(2) 0.2602(2) 0.0718(10) Uani 1 1 d . . . . .
N9 N 0.47313(16) 0.5794(2) 0.1437(2) 0.0669(9) Uani 1 1 d . . . . .
N10 N 0.37341(16) 0.5790(2) 0.0600(2) 0.0650(8) Uani 1 1 d . . . . .
C1 C 0.7568(2) 0.6258(3) 0.9530(3) 0.0654(10) Uani 1 1 d . . . . .
C2 C 0.7646(3) 0.500000 1.0224(4) 0.0700(15) Uani 1 2 d S T P . .
H2 H 0.780150 0.499999 1.077919 0.084 Uiso 1 2 calc R U P . .
C3 C 0.8160(3) 0.500000 1.0096(4) 0.0673(14) Uani 1 2 d S T P . .
H3 H 0.855914 0.500000 1.059093 0.081 Uiso 1 2 calc R U P . .
C4 C 0.8495(2) 0.6154(3) 0.9550(3) 0.0744(12) Uani 1 1 d . . . . .
H4A H 0.889372 0.607132 1.002411 0.089 Uiso 1 1 calc R U . . .
H4B H 0.842300 0.677360 0.946752 0.089 Uiso 1 1 calc R U . . .
C5 C 0.8306(2) 0.6247(3) 0.8243(3) 0.0696(11) Uani 1 1 d . . . . .
C6 C 0.8803(3) 0.500000 0.8965(4) 0.0653(14) Uani 1 2 d S T P . .
H6 H 0.922066 0.500001 0.942719 0.078 Uiso 1 2 calc R U P . .
C7 C 0.8775(3) 0.500000 0.8192(3) 0.0631(13) Uani 1 2 d S T P . .
H7 H 0.917972 0.499999 0.829380 0.076 Uiso 1 2 calc R U P . .
C8 C 0.8467(2) 0.6182(3) 0.7197(2) 0.0730(11) Uani 1 1 d . . . . .
H8A H 0.887621 0.614005 0.732876 0.088 Uiso 1 1 calc R U . . .
H8B H 0.836833 0.679288 0.716542 0.088 Uiso 1 1 calc R U . . .
C9 C 0.7616(2) 0.6263(3) 0.5815(3) 0.0763(12) Uani 1 1 d . . . . .
C10 C 0.8208(3) 0.500000 0.6219(4) 0.0723(16) Uani 1 2 d S T P . .
H10 H 0.862978 0.500001 0.637910 0.087 Uiso 1 2 calc R U P . .
C11 C 0.7760(3) 0.500000 0.5320(4) 0.0768(17) Uani 1 2 d S T P . .
H11 H 0.797598 0.500000 0.506414 0.092 Uiso 1 2 calc R U P . .
C12 C 0.7135(3) 0.6220(3) 0.4414(3) 0.0929(17) Uani 1 1 d . . . . .
H12A H 0.741619 0.624455 0.426024 0.111 Uiso 1 1 calc R U . . .
H12B H 0.704072 0.681119 0.447107 0.111 Uiso 1 1 calc R U . . .
C13 C 0.6097(2) 0.6275(3) 0.3268(3) 0.0763(12) Uani 1 1 d . . . . .
C14 C 0.6623(3) 0.500000 0.3453(4) 0.0732(16) Uani 1 2 d S T P . .
H14 H 0.698335 0.500001 0.344040 0.088 Uiso 1 2 calc R U P . .
C15 C 0.6039(3) 0.500000 0.2627(4) 0.0683(15) Uani 1 2 d S T P . .
H15 H 0.612941 0.500001 0.223017 0.082 Uiso 1 2 calc R U P . .
C16 C 0.5311(2) 0.6204(3) 0.1859(3) 0.0729(11) Uani 1 1 d . . . . .
H16A H 0.526356 0.680567 0.195298 0.088 Uiso 1 1 calc R U . . .
H16B H 0.547225 0.619895 0.154108 0.088 Uiso 1 1 calc R U . . .
C17 C 0.4216(2) 0.6255(3) 0.1167(3) 0.0693(10) Uani 1 1 d . . . . .
C18 C 0.4612(3) 0.500000 0.0996(3) 0.0623(13) Uani 1 2 d S T P . .
H18 H 0.481440 0.500000 0.072254 0.075 Uiso 1 2 calc R U P . .
C19 C 0.3919(2) 0.500000 0.0421(4) 0.0591(12) Uani 1 2 d S T P . .
H19 H 0.380029 0.500000 -0.012036 0.071 Uiso 1 2 calc R U P . .
C20 C 0.3145(2) 0.6157(3) 0.0081(3) 0.0699(11) Uani 1 1 d . . . . .
H20A H 0.302431 0.607279 -0.045105 0.084 Uiso 1 1 calc R U . . .
H20B H 0.316670 0.677747 0.017464 0.084 Uiso 1 1 calc R U . . .
C26 C 0.61617(13) 0.4184(7) 0.56231(17) 0.209(7) Uani 0.5 1 d G U P A -1
H26 H 0.615335 0.358888 0.569412 0.251 Uiso 0.5 1 calc R U P A -1
C21 C 0.66331(13) 0.4685(8) 0.62060(17) 0.218(8) Uani 0.5 1 d G U P A -1
H21 H 0.694014 0.442545 0.666702 0.261 Uiso 0.5 1 calc R U P A -1
C22 C 0.6646(2) 0.5574(8) 0.6100(3) 0.36(2) Uani 0.5 1 d G U P A -1
H22 H 0.696092 0.590897 0.648981 0.436 Uiso 0.5 1 calc R U P A -1
C23 C 0.6187(3) 0.5961(7) 0.5411(3) 0.299(18) Uani 0.5 1 d G U P A -1
H23 H 0.619489 0.655594 0.533970 0.359 Uiso 0.5 1 calc R U P A -1
C24 C 0.5715(2) 0.5460(6) 0.4828(2) 0.235(11) Uani 0.5 1 d G U P A -1
C25 C 0.57027(11) 0.4571(6) 0.49340(15) 0.157(4) Uani 0.5 1 d G U P A -1
N11 N 0.52313(13) 0.4070(6) 0.43511(18) 0.176(5) Uani 0.5 1 d G U P A -1
H11A H 0.522364 0.352002 0.441681 0.211 Uiso 0.5 1 calc R U P A -1
C29 C 0.47724(11) 0.4458(6) 0.36620(16) 0.160(5) Uani 0.5 1 d DG U P A -1
C28 C 0.47848(18) 0.5346(6) 0.3556(2) 0.197(8) Uani 0.5 1 d DG U P A -1
C27 C 0.5256(3) 0.5848(6) 0.4139(3) 0.167(4) Uani 0.5 1 d G U P A -1
H27 H 0.526450 0.644230 0.406767 0.201 Uiso 0.5 1 calc R U P A -1
C30 C 0.43348(18) 0.3873(6) 0.3137(3) 0.268(15) Uani 0.5 1 d D U P A -1
H30 H 0.434772 0.328204 0.323744 0.322 Uiso 0.5 1 calc R U P A -1
C31 C 0.38759(19) 0.4260(7) 0.2449(3) 0.217(9) Uani 0.5 1 d D U P A -1
H31 H 0.357082 0.389760 0.207663 0.260 Uiso 0.5 1 calc R U P A -1
C32 C 0.38274(18) 0.5136(7) 0.2260(3) 0.247(9) Uani 0.5 1 d D U P A -1
H32 H 0.350980 0.536293 0.178874 0.297 Uiso 0.5 1 calc R U P A -1
C33 C 0.42973(19) 0.5641(6) 0.2840(2) 0.194(7) Uani 0.5 1 d D U P A -1
H33 H 0.428440 0.623171 0.274029 0.233 Uiso 0.5 1 calc R U P A -1

loop_
_atom_site_aniso_label
_atom_site_aniso_U_11
_atom_site_aniso_U_22
_atom_site_aniso_U_33
_atom_site_aniso_U_23
_atom_site_aniso_U_13
_atom_site_aniso_U_12
Zn01 0.0733(5) 0.0738(5) 0.0834(5) 0.000 0.0384(4) 0.000
Cl02 0.0791(7) 0.0844(8) 0.0916(8) -0.0253(6) 0.0395(6) -0.0041(6)
Cl03 0.0847(8) 0.0847(8) 0.0894(8) -0.0089(6) 0.0472(7) -0.0258(6)
O1 0.087(2) 0.0491(15) 0.096(2) -0.0055(14) 0.0557(18) -0.0065(14)
O2 0.091(2) 0.0512(16) 0.108(3) -0.0013(16) 0.052(2) 0.0043(15)
O3 0.107(3) 0.0445(15) 0.087(2) -0.0003(14) 0.035(2) 0.0056(15)
O4 0.116(3) 0.0445(16) 0.090(2) -0.0051(15) 0.034(2) 0.0127(17)
O5 0.100(2) 0.0487(16) 0.107(3) -0.0073(15) 0.060(2) 0.0038(15)
N1 0.071(2) 0.0498(18) 0.103(3) -0.0011(17) 0.057(2) -0.0004(15)
N2 0.074(2) 0.0544(19) 0.106(3) -0.0001(18) 0.062(2) -0.0007(16)
N3 0.079(2) 0.0504(17) 0.084(2) -0.0029(16) 0.052(2) -0.0019(15)
N4 0.079(2) 0.0501(18) 0.073(2) 0.0010(15) 0.0385(18) -0.0003(16)
N5 0.092(3) 0.0473(18) 0.0588(19) -0.0020(14) 0.0260(18) -0.0005(16)
N6 0.097(3) 0.0399(17) 0.066(2) -0.0005(14) 0.0234(19) -0.0031(16)
N7 0.082(2) 0.0434(17) 0.0632(19) -0.0018(14) 0.0197(17) -0.0030(15)
N8 0.079(2) 0.0435(17) 0.065(2) 0.0010(14) 0.0236(17) -0.0002(15)
N9 0.071(2) 0.0446(16) 0.074(2) -0.0001(14) 0.0339(17) 0.0007(14)
N10 0.0676(19) 0.0467(17) 0.083(2) 0.0010(15) 0.0434(18) 0.0014(14)
C1 0.068(2) 0.050(2) 0.079(3) -0.0109(18) 0.042(2) -0.0077(18)
C2 0.070(3) 0.060(3) 0.089(4) 0.000 0.050(3) 0.000
C3 0.061(3) 0.063(3) 0.078(4) 0.000 0.039(3) 0.000
C4 0.078(3) 0.058(2) 0.104(3) -0.015(2) 0.061(3) -0.016(2)
C5 0.067(2) 0.050(2) 0.086(3) -0.006(2) 0.040(2) -0.0063(18)
C6 0.061(3) 0.060(3) 0.076(4) 0.000 0.039(3) 0.000
C7 0.067(3) 0.057(3) 0.062(3) 0.000 0.034(3) 0.000
C8 0.091(3) 0.052(2) 0.062(2) -0.0050(17) 0.034(2) -0.013(2)
C9 0.090(3) 0.047(2) 0.067(2) -0.0032(18) 0.029(2) -0.010(2)
C10 0.083(4) 0.051(3) 0.066(3) 0.000 0.032(3) 0.000
C11 0.092(4) 0.054(3) 0.064(3) 0.000 0.031(3) 0.000
C12 0.110(4) 0.043(2) 0.072(3) 0.0021(19) 0.020(3) -0.013(2)
C13 0.091(3) 0.046(2) 0.076(3) 0.0011(19) 0.037(2) -0.006(2)
C14 0.072(4) 0.048(3) 0.070(4) 0.000 0.022(3) 0.000
C15 0.076(4) 0.052(3) 0.059(3) 0.000 0.027(3) 0.000
C16 0.074(3) 0.047(2) 0.073(3) 0.0073(18) 0.027(2) -0.0034(18)
C17 0.078(3) 0.049(2) 0.083(3) 0.0062(19) 0.047(2) 0.0022(19)
C18 0.059(3) 0.049(3) 0.066(3) 0.000 0.028(3) 0.000
C19 0.055(3) 0.050(3) 0.071(3) 0.000 0.034(3) 0.000
C20 0.071(2) 0.051(2) 0.095(3) 0.014(2) 0.050(2) 0.0072(18)
C26 0.183(12) 0.278(15) 0.199(10) 0.026(11) 0.128(8) 0.030(12)
C21 0.166(11) 0.30(2) 0.219(11) 0.010(14) 0.128(8) 0.031(14)
C22 0.33(3) 0.309(19) 0.288(17) 0.019(17) 0.073(16) -0.023(17)
C23 0.30(2) 0.248(14) 0.260(15) -0.005(13) 0.103(14) -0.022(14)
C24 0.257(15) 0.215(9) 0.227(11) -0.004(9) 0.132(9) 0.004(9)
C25 0.163(8) 0.215(9) 0.180(8) 0.002(8) 0.149(6) 0.032(8)
N11 0.200(10) 0.212(11) 0.177(8) 0.012(7) 0.143(7) 0.015(8)
C29 0.205(10) 0.176(8) 0.161(8) -0.009(7) 0.142(7) 0.005(8)
C28 0.238(12) 0.179(9) 0.205(10) 0.004(7) 0.144(8) 0.005(8)
C27 0.213(11) 0.171(10) 0.207(10) -0.013(8) 0.171(8) 0.008(8)
C30 0.306(18) 0.217(12) 0.206(13) -0.012(9) 0.099(12) -0.043(11)
C31 0.245(15) 0.241(11) 0.178(10) -0.021(10) 0.128(9) -0.030(10)
C32 0.253(11) 0.250(12) 0.229(10) 0.009(8) 0.130(7) -0.008(8)
C33 0.232(12) 0.202(11) 0.203(10) 0.023(8) 0.155(8) 0.006(9)

loop_
_atom_type_symbol
_atom_type_description
_atom_type_scat_dispersion_real
_atom_type_scat_dispersion_imag
_atom_type_scat_source
C C 0.0033 0.0016 'International Tables Vol C Tables 4.2.6.8 and 6.1.1.4'
H H 0.0000 0.0000 'International Tables Vol C Tables 4.2.6.8 and 6.1.1.4'
N N 0.0061 0.0033 'International Tables Vol C Tables 4.2.6.8 and 6.1.1.4'
O O 0.0106 0.0060 'International Tables Vol C Tables 4.2.6.8 and 6.1.1.4'
Cl Cl 0.1484 0.1585 'International Tables Vol C Tables 4.2.6.8 and 6.1.1.4'
Cd Cd -0.8075 1.2024 'International Tables Vol C Tables 4.2.6.8 and 6.1.1.4'
Zn Zn 0.2839 1.4301 'International Tables Vol C Tables 4.2.6.8 and 6.1.1.4'

loop_
_geom_angle_atom_site_label_1
_geom_angle_atom_site_label_2
_geom_angle_atom_site_label_3
_geom_angle
_geom_angle_site_symmetry_1
_geom_angle_site_symmetry_3
_geom_angle_publ_flag
Cl02 Zn01 Cl02 108.31(9) 2_655 . ?
Cl02 Zn01 Cl03 109.77(5) . 2_655 ?
Cl02 Zn01 Cl03 109.77(5) 2_655 . ?
Cl02 Zn01 Cl03 110.52(5) 2_655 2_655 ?
Cl02 Zn01 Cl03 110.52(5) . . ?
Cl03 Zn01 Cl03 107.95(9) 2_655 . ?
C1 N1 C2 112.9(4) . . ?
C1 N1 C20 121.7(4) . 2_656 ?
C20 N1 C2 123.9(4) 2_656 . ?
C1 N2 C3 112.6(4) . . ?
C1 N2 C4 122.0(4) . . ?
C4 N2 C3 123.3(4) . . ?
C5 N3 C4 122.8(4) . . ?
C5 N3 C6 112.6(4) . . ?
C6 N3 C4 123.0(4) . . ?
C5 N4 C7 112.0(4) . . ?
C5 N4 C8 122.5(4) . . ?
C8 N4 C7 121.9(4) . . ?
C9 N5 C8 121.5(4) . . ?
C9 N5 C10 113.1(4) . . ?
C10 N5 C8 121.8(4) . . ?
C9 N6 C11 112.2(4) . . ?
C9 N6 C12 119.0(4) . . ?
C11 N6 C12 122.3(5) . . ?
C13 N7 C12 119.5(4) . . ?
C13 N7 C14 111.1(4) . . ?
C14 N7 C12 119.3(5) . . ?
C13 N8 C15 111.9(4) . . ?
C13 N8 C16 120.7(3) . . ?
C15 N8 C16 120.3(4) . . ?
C16 N9 C18 122.4(4) . . ?
C17 N9 C16 121.4(4) . . ?
C17 N9 C18 111.6(4) . . ?
C17 N10 C19 111.9(4) . . ?
C17 N10 C20 123.2(4) . . ?
C20 N10 C19 122.2(4) . . ?
O1 C1 N1 126.8(4) . . ?
O1 C1 N2 125.8(4) . . ?
N1 C1 N2 107.3(4) . . ?
N1 C2 N1 113.6(5) . 6_565 ?
N1 C2 H2 111.9 . . ?
N1 C2 H2 111.9 6_565 . ?
N1 C2 C3 103.4(4) 6_565 . ?
N1 C2 C3 103.4(4) . . ?
C3 C2 H2 111.9 . . ?
N2 C3 N2 113.6(5) 6_565 . ?
N2 C3 C2 103.7(3) . . ?
N2 C3 C2 103.7(3) 6_565 . ?
N2 C3 H3 111.7 6_565 . ?
N2 C3 H3 111.7 . . ?
C2 C3 H3 111.7 . . ?
N2 C4 N3 114.0(4) . . ?
N2 C4 H4A 108.8 . . ?
N2 C4 H4B 108.8 . . ?
N3 C4 H4A 108.8 . . ?
N3 C4 H4B 108.8 . . ?
H4A C4 H4B 107.6 . . ?
O2 C5 N3 125.1(4) . . ?
O2 C5 N4 125.8(5) . . ?
N4 C5 N3 109.1(4) . . ?
N3 C6 N3 114.6(5) 6_565 . ?
N3 C6 H6 112.0 . . ?
N3 C6 H6 112.0 6_565 . ?
N3 C6 C7 102.8(3) . . ?
N3 C6 C7 102.8(3) 6_565 . ?
C7 C6 H6 112.0 . . ?
N4 C7 N4 114.2(5) . 6_565 ?
N4 C7 C6 103.4(3) . . ?
N4 C7 C6 103.4(3) 6_565 . ?
N4 C7 H7 111.8 . . ?
N4 C7 H7 111.8 6_565 . ?
C6 C7 H7 111.8 . . ?
N4 C8 N5 113.4(4) . . ?
N4 C8 H8A 108.9 . . ?
N4 C8 H8B 108.9 . . ?
N5 C8 H8A 108.9 . . ?
N5 C8 H8B 108.9 . . ?
H8A C8 H8B 107.7 . . ?
O3 C9 N5 126.3(4) . . ?
O3 C9 N6 126.4(4) . . ?
N5 C9 N6 107.3(4) . . ?
N5 C10 N5 115.2(6) 6_565 . ?
N5 C10 H10 111.8 . . ?
N5 C10 H10 111.8 6_565 . ?
N5 C10 C11 102.8(4) 6_565 . ?
N5 C10 C11 102.8(4) . . ?
C11 C10 H10 111.8 . . ?
N6 C11 N6 114.3(6) 6_565 . ?
N6 C11 C10 104.3(4) 6_565 . ?
N6 C11 C10 104.3(4) . . ?
N6 C11 H11 111.1 6_565 . ?
N6 C11 H11 111.1 . . ?
C10 C11 H11 111.1 . . ?
N6 C12 N7 112.3(4) . . ?
N6 C12 H12A 109.1 . . ?
N6 C12 H12B 109.1 . . ?
N7 C12 H12A 109.1 . . ?
N7 C12 H12B 109.1 . . ?
H12A C12 H12B 107.9 . . ?
O4 C13 N7 126.3(4) . . ?
O4 C13 N8 125.2(5) . . ?
N7 C13 N8 108.5(4) . . ?
N7 C14 N7 113.7(6) 6_565 . ?
N7 C14 H14 111.5 6_565 . ?
N7 C14 H14 111.5 . . ?
N7 C14 C15 104.0(4) 6_565 . ?
N7 C14 C15 104.0(4) . . ?
C15 C14 H14 111.5 . . ?
N8 C15 N8 115.8(6) . 6_565 ?
N8 C15 C14 103.5(3) . . ?
N8 C15 C14 103.5(3) 6_565 . ?
N8 C15 H15 111.2 6_565 . ?
N8 C15 H15 111.2 . . ?
C14 C15 H15 111.2 . . ?
N8 C16 H16A 108.9 . . ?
N8 C16 H16B 108.9 . . ?
N9 C16 N8 113.3(4) . . ?
N9 C16 H16A 108.9 . . ?
N9 C16 H16B 108.9 . . ?
H16A C16 H16B 107.7 . . ?
O5 C17 N9 125.8(4) . . ?
O5 C17 N10 125.0(4) . . ?
N9 C17 N10 109.2(4) . . ?
N9 C18 N9 114.8(5) . 6_565 ?
N9 C18 H18 111.6 . . ?
N9 C18 H18 111.6 6_565 . ?
N9 C18 C19 103.3(3) . . ?
N9 C18 C19 103.3(3) 6_565 . ?
C19 C18 H18 111.6 . . ?
N10 C19 N10 115.4(5) 6_565 . ?
N10 C19 C18 103.8(3) 6_565 . ?
N10 C19 C18 103.8(3) . . ?
N10 C19 H19 111.1 6_565 . ?
N10 C19 H19 111.1 . . ?
C18 C19 H19 111.1 . . ?
N1 C20 H20A 108.8 2_656 . ?
N1 C20 H20B 108.8 2_656 . ?
N10 C20 N1 113.8(4) . 2_656 ?
N10 C20 H20A 108.8 . . ?
N10 C20 H20B 108.8 . . ?
H20A C20 H20B 107.7 . . ?
C21 C26 H26 120.0 . . ?
C21 C26 C25 120.0 . . ?
C25 C26 H26 120.0 . . ?
C26 C21 H21 120.0 . . ?
C22 C21 C26 120.0 . . ?
C22 C21 H21 120.0 . . ?
C21 C22 H22 120.0 . . ?
C23 C22 C21 120.0 . . ?
C23 C22 H22 120.0 . . ?
C22 C23 H23 120.0 . . ?
C22 C23 C24 120.0 . . ?
C24 C23 H23 120.0 . . ?
C23 C24 C25 120.0 . . ?
C24 C25 C26 120.0 . . ?
N11 C25 C26 120.0 . . ?
N11 C25 C24 120.0 . . ?
C25 N11 H11A 120.0 . . ?
C29 N11 C25 120.0 . . ?
C29 N11 H11A 120.0 . . ?
C28 C29 N11 120.0 . . ?
C27 C28 C29 120.0 . . ?
C33 C28 C29 113.5(4) . . ?
C33 C28 C27 126.5(4) . . ?
C24 C27 H27 120.0 . . ?
C28 C27 C24 120.0 . . ?
C28 C27 H27 120.0 . . ?
C29 C30 H30 123.4 . . ?
C29 C30 C31 113.2(3) . . ?
C31 C30 H30 123.4 . . ?
C30 C31 H31 116.8 . . ?
C30 C31 C32 126.5(4) . . ?
C32 C31 H31 116.8 . . ?
C31 C32 H32 123.1 . . ?
C33 C32 C31 113.8(5) . . ?
C33 C32 H32 123.1 . . ?
C28 C33 H33 116.9 . . ?
C32 C33 C28 126.2(5) . . ?
C32 C33 H33 116.9 . . ?

loop_
_geom_bond_atom_site_label_1
_geom_bond_atom_site_label_2
_geom_bond_distance
_geom_bond_site_symmetry_2
_geom_bond_publ_flag
Zn01 Cl02 2.1821(14) 2_655 ?
Zn01 Cl02 2.1821(14) . ?
Zn01 Cl03 2.1855(13) 2_655 ?
Zn01 Cl03 2.1855(13) . ?
O1 C1 1.198(5) . ?
O2 C5 1.227(5) . ?
O3 C9 1.198(6) . ?
O4 C13 1.208(6) . ?
O5 C17 1.225(5) . ?
N1 C1 1.371(6) . ?
N1 C2 1.452(5) . ?
N1 C20 1.446(5) 2_656 ?
N2 C1 1.387(6) . ?
N2 C3 1.444(5) . ?
N2 C4 1.428(5) . ?
N3 C4 1.447(6) . ?
N3 C5 1.366(6) . ?
N3 C6 1.442(5) . ?
N4 C5 1.356(6) . ?
N4 C7 1.452(5) . ?
N4 C8 1.429(6) . ?
N5 C8 1.447(5) . ?
N5 C9 1.378(6) . ?
N5 C10 1.434(5) . ?
N6 C9 1.379(6) . ?
N6 C11 1.430(6) . ?
N6 C12 1.441(6) . ?
N7 C12 1.459(6) . ?
N7 C13 1.361(6) . ?
N7 C14 1.451(6) . ?
N8 C13 1.378(6) . ?
N8 C15 1.432(5) . ?
N8 C16 1.456(5) . ?
N9 C16 1.430(6) . ?
N9 C17 1.360(6) . ?
N9 C18 1.452(5) . ?
N10 C17 1.361(6) . ?
N10 C19 1.439(4) . ?
N10 C20 1.433(6) . ?
C2 H2 0.9800 . ?
C2 C3 1.542(9) . ?
C3 H3 0.9800 . ?
C4 H4A 0.9700 . ?
C4 H4B 0.9700 . ?
C6 H6 0.9800 . ?
C6 C7 1.563(9) . ?
C7 H7 0.9800 . ?
C8 H8A 0.9700 . ?
C8 H8B 0.9700 . ?
C10 H10 0.9800 . ?
C10 C11 1.549(9) . ?
C11 H11 0.9800 . ?
C12 H12A 0.9700 . ?
C12 H12B 0.9700 . ?
C14 H14 0.9800 . ?
C14 C15 1.537(8) . ?
C15 H15 0.9800 . ?
C16 H16A 0.9700 . ?
C16 H16B 0.9700 . ?
C18 H18 0.9800 . ?
C18 C19 1.540(8) . ?
C19 H19 0.9800 . ?
C20 H20A 0.9700 . ?
C20 H20B 0.9700 . ?
C26 H26 0.9300 . ?
C26 C21 1.3900 . ?
C26 C25 1.3900 . ?
C21 H21 0.9300 . ?
C21 C22 1.3900 . ?
C22 H22 0.9300 . ?
C22 C23 1.3900 . ?
C23 H23 0.9300 . ?
C23 C24 1.3900 . ?
C24 C25 1.3900 . ?
C24 C27 1.3900 . ?
C25 N11 1.3900 . ?
N11 H11A 0.8600 . ?
N11 C29 1.3900 . ?
C29 C28 1.3900 . ?
C29 C30 1.3896(10) . ?
C28 C27 1.3900 . ?
C28 C33 1.3896(10) . ?
C27 H27 0.9300 . ?
C30 H30 0.9300 . ?
C30 C31 1.3896(10) . ?
C31 H31 0.9300 . ?
C31 C32 1.3896(10) . ?
C32 H32 0.9300 . ?
C32 C33 1.3896(10) . ?
C33 H33 0.9300 . ?

loop_
_geom_torsion_atom_site_label_1
_geom_torsion_atom_site_label_2
_geom_torsion_atom_site_label_3
_geom_torsion_atom_site_label_4
_geom_torsion
_geom_torsion_site_symmetry_1
_geom_torsion_site_symmetry_2
_geom_torsion_site_symmetry_3
_geom_torsion_site_symmetry_4
_geom_torsion_publ_flag
N1 C2 C3 N2 -118.8(4) . . . 6_565 ?
N1 C2 C3 N2 0.2(6) . . . . ?
N1 C2 C3 N2 -0.2(6) 6_565 . . 6_565 ?
N1 C2 C3 N2 118.8(4) 6_565 . . . ?
N3 C6 C7 N4 0.0(5) . . . . ?
N3 C6 C7 N4 -119.3(4) . . . 6_565 ?
N3 C6 C7 N4 0.0(5) 6_565 . . 6_565 ?
N3 C6 C7 N4 119.3(4) 6_565 . . . ?
N5 C10 C11 N6 -0.1(6) 6_565 . . 6_565 ?
N5 C10 C11 N6 0.2(6) . . . . ?
N5 C10 C11 N6 -120.1(5) . . . 6_565 ?
N5 C10 C11 N6 120.1(5) 6_565 . . . ?
N7 C14 C15 N8 -0.9(6) 6_565 . . 6_565 ?
N7 C14 C15 N8 0.9(6) . . . . ?
N7 C14 C15 N8 120.2(5) 6_565 . . . ?
N7 C14 C15 N8 -120.2(5) . . . 6_565 ?
N9 C18 C19 N10 -120.5(4) . . . 6_565 ?
N9 C18 C19 N10 120.5(4) 6_565 . . . ?
N9 C18 C19 N10 -0.6(5) 6_565 . . 6_565 ?
N9 C18 C19 N10 0.6(5) . . . . ?
C1 N1 C2 N1 -113.6(5) . . . 6_565 ?
C1 N1 C2 C3 -2.2(6) . . . . ?
C1 N2 C3 N2 113.9(5) . . . 6_565 ?
C1 N2 C3 C2 1.9(6) . . . . ?
C1 N2 C4 N3 -112.5(5) . . . . ?
C2 N1 C1 O1 -174.4(5) . . . . ?
C2 N1 C1 N2 3.4(5) . . . . ?
C3 N2 C1 O1 174.6(5) . . . . ?
C3 N2 C1 N1 -3.3(5) . . . . ?
C3 N2 C4 N3 85.1(6) . . . . ?
C4 N2 C1 O1 10.4(7) . . . . ?
C4 N2 C1 N1 -167.4(4) . . . . ?
C4 N2 C3 N2 -82.3(6) . . . 6_565 ?
C4 N2 C3 C2 165.8(5) . . . . ?
C4 N3 C5 O2 -10.7(7) . . . . ?
C4 N3 C5 N4 169.7(4) . . . . ?
C4 N3 C6 N3 81.2(6) . . . 6_565 ?
C4 N3 C6 C7 -168.1(4) . . . . ?
C5 N3 C4 N2 111.6(5) . . . . ?
C5 N3 C6 N3 -112.9(5) . . . 6_565 ?
C5 N3 C6 C7 -2.2(5) . . . . ?
C5 N4 C7 N4 113.8(5) . . . 6_565 ?
C5 N4 C7 C6 2.3(5) . . . . ?
C5 N4 C8 N5 -121.4(5) . . . . ?
C6 N3 C4 N2 -84.0(5) . . . . ?
C6 N3 C5 O2 -176.6(4) . . . . ?
C6 N3 C5 N4 3.8(5) . . . . ?
C7 N4 C5 O2 176.6(4) . . . . ?
C7 N4 C5 N3 -3.8(5) . . . . ?
C7 N4 C8 N5 81.8(6) . . . . ?
C8 N4 C5 O2 17.7(7) . . . . ?
C8 N4 C5 N3 -162.7(4) . . . . ?
C8 N4 C7 N4 -87.2(6) . . . 6_565 ?
C8 N4 C7 C6 161.3(4) . . . . ?
C8 N5 C9 O3 -14.1(9) . . . . ?
C8 N5 C9 N6 163.8(5) . . . . ?
C8 N5 C10 N5 87.1(7) . . . 6_565 ?
C8 N5 C10 C11 -161.9(5) . . . . ?
C9 N5 C8 N4 121.8(5) . . . . ?
C9 N5 C10 N5 -114.2(5) . . . 6_565 ?
C9 N5 C10 C11 -3.1(6) . . . . ?
C9 N6 C11 N6 116.2(5) . . . 6_565 ?
C9 N6 C11 C10 2.9(7) . . . . ?
C9 N6 C12 N7 -133.7(5) . . . . ?
C10 N5 C8 N4 -81.2(6) . . . . ?
C10 N5 C9 O3 -172.9(6) . . . . ?
C10 N5 C9 N6 5.0(6) . . . . ?
C11 N6 C9 O3 173.0(6) . . . . ?
C11 N6 C9 N5 -4.8(6) . . . . ?
C11 N6 C12 N7 76.9(7) . . . . ?
C12 N6 C9 O3 20.8(9) . . . . ?
C12 N6 C9 N5 -157.1(5) . . . . ?
C12 N6 C11 N6 -92.6(7) . . . 6_565 ?
C12 N6 C11 C10 154.1(5) . . . . ?
C12 N7 C13 O4 -26.3(9) . . . . ?
C12 N7 C13 N8 155.5(5) . . . . ?
C12 N7 C14 N7 95.4(6) . . . 6_565 ?
C12 N7 C14 C15 -152.1(5) . . . . ?
C13 N7 C12 N6 141.2(5) . . . . ?
C13 N7 C14 N7 -119.3(5) . . . 6_565 ?
C13 N7 C14 C15 -6.8(6) . . . . ?
C13 N8 C15 N8 117.6(5) . . . 6_565 ?
C13 N8 C15 C14 5.2(6) . . . . ?
C13 N8 C16 N9 -133.9(5) . . . . ?
C14 N7 C12 N6 -76.4(7) . . . . ?
C14 N7 C13 O4 -171.5(6) . . . . ?
C14 N7 C13 N8 10.3(6) . . . . ?
C15 N8 C13 O4 172.1(6) . . . . ?
C15 N8 C13 N7 -9.7(6) . . . . ?
C15 N8 C16 N9 77.9(6) . . . . ?
C16 N8 C13 O4 21.4(8) . . . . ?
C16 N8 C13 N7 -160.4(4) . . . . ?
C16 N8 C15 N8 -91.6(6) . . . 6_565 ?
C16 N8 C15 C14 155.9(5) . . . . ?
C16 N9 C17 O5 -17.3(7) . . . . ?
C16 N9 C17 N10 161.5(4) . . . . ?
C16 N9 C18 N9 88.8(6) . . . 6_565 ?
C16 N9 C18 C19 -159.6(4) . . . . ?
C17 N9 C16 N8 127.5(5) . . . . ?
C17 N9 C18 N9 -115.0(5) . . . 6_565 ?
C17 N9 C18 C19 -3.4(5) . . . . ?
C17 N10 C19 N10 115.3(4) . . . 6_565 ?
C17 N10 C19 C18 2.4(5) . . . . ?
C17 N10 C20 N1 -116.2(5) . . . 2_656 ?
C18 N9 C16 N8 -78.5(6) . . . . ?
C18 N9 C17 O5 -173.7(5) . . . . ?
C18 N9 C17 N10 5.0(5) . . . . ?
C19 N10 C17 O5 174.1(5) . . . . ?
C19 N10 C17 N9 -4.7(5) . . . . ?
C19 N10 C20 N1 84.2(5) . . . 2_656 ?
C20 N1 C1 O1 -8.1(7) 2_656 . . . ?
C20 N1 C1 N2 169.7(4) 2_656 . . . ?
C20 N1 C2 N1 80.5(7) 2_656 . . 6_565 ?
C20 N1 C2 C3 -168.1(4) 2_656 . . . ?
C20 N10 C17 O5 12.6(7) . . . . ?
C20 N10 C17 N9 -166.1(4) . . . . ?
C20 N10 C19 N10 -83.0(6) . . . 6_565 ?
C20 N10 C19 C18 164.1(4) . . . . ?
C26 C21 C22 C23 0.0 . . . . ?
C26 C25 N11 C29 180.0 . . . . ?
C21 C26 C25 C24 0.0 . . . . ?
C21 C26 C25 N11 180.0 . . . . ?
C21 C22 C23 C24 0.0 . . . . ?
C22 C23 C24 C25 0.0 . . . . ?
C22 C23 C24 C27 180.0 . . . . ?
C23 C24 C25 C26 0.0 . . . . ?
C23 C24 C25 N11 180.0 . . . . ?
C23 C24 C27 C28 180.0 . . . . ?
C24 C25 N11 C29 0.0 . . . . ?
C25 C26 C21 C22 0.0 . . . . ?
C25 C24 C27 C28 0.0 . . . . ?
C25 N11 C29 C28 0.0 . . . . ?
C25 N11 C29 C30 180.0 . . . . ?
N11 C29 C28 C27 0.0 . . . . ?
N11 C29 C28 C33 180.0 . . . . ?
N11 C29 C30 C31 180.000(13) . . . . ?
C29 C28 C27 C24 0.0 . . . . ?
C29 C28 C33 C32 0.00(2) . . . . ?
C29 C30 C31 C32 0.00(3) . . . . ?
C28 C29 C30 C31 0.00(2) . . . . ?
C27 C24 C25 C26 180.0 . . . . ?
C27 C24 C25 N11 0.0 . . . . ?
C27 C28 C33 C32 180.000(15) . . . . ?
C30 C29 C28 C27 180.0 . . . . ?
C30 C29 C28 C33 -0.001(14) . . . . ?
C30 C31 C32 C33 0.00(3) . . . . ?
C31 C32 C33 C28 0.00(3) . . . . ?
C33 C28 C27 C24 180.0 . . . . ?
